data_7214650
loop_
_publ_author_name
'Liu, Mei'
'Liao, Wuping'

_publ_section_title
;
 Bridging calixarene-based {Co4} units into a square or belt with aromatic
 dicarboxylic acids
;
_journal_issue 18
_journal_name_full CrystEngComm
_journal_page_first 5727
_journal_paper_doi 10.1039/c2ce25692d
_journal_volume 14
_journal_year 2012
_chemical_formula_moiety 'C96 H105 Cl5 Co8 O20 S8'
_chemical_formula_sum 'C96 H105 Cl5 Co8 O20 S8'
_chemical_formula_weight 2483.97
_chemical_name_common
;(((Co4Cl2(H2O)2(C40H44O4S4))((Co4Cl2(H2O)2 (C40H45O4S4))Cl)
(C8H4O4)2
;
_chemical_name_systematic
;
?
;
_space_group_IT_number 2
_symmetry_cell_setting triclinic
_symmetry_space_group_name_Hall '-P 1'
_symmetry_space_group_name_H-M 'P -1'
_atom_sites_solution_hydrogens geom
_atom_sites_solution_primary direct
_atom_sites_solution_secondary difmap
_audit_creation_method SHELXL-97
_cell_angle_alpha 97.9850(10)
_cell_angle_beta 99.9590(10)
_cell_angle_gamma 101.2320(10)
_cell_formula_units_Z 1
_cell_length_a 11.6208(8)
_cell_length_b 17.0306(11)
_cell_length_c 19.8020(13)
_cell_measurement_reflns_used 5453
_cell_measurement_temperature 150(2)
_cell_measurement_theta_max 25.05
_cell_measurement_theta_min 2.26
_cell_volume 3725.1(4)
_computing_cell_refinement 'Bruker SAINT'
_computing_data_collection 'Bruker SMART'
_computing_data_reduction 'Bruker SAINT'
_computing_molecular_graphics 'Bruker SHELXTL'
_computing_publication_material 'Bruker SHELXTL'
_computing_structure_refinement 'SHELXL-97 (Sheldrick, 2008)'
_computing_structure_solution 'SHELXS-97 (Sheldrick, 2008)'
_diffrn_ambient_temperature 150(2)
_diffrn_measured_fraction_theta_full 0.986
_diffrn_measured_fraction_theta_max 0.986
_diffrn_measurement_device_type 'Bruker APEX CCD'
_diffrn_measurement_method '\w scans'
_diffrn_radiation_monochromator graphite
_diffrn_radiation_source 'fine-focus sealed tube'
_diffrn_radiation_type MoK\a
_diffrn_radiation_wavelength 0.71073
_diffrn_reflns_av_R_equivalents 0.0444
_diffrn_reflns_av_sigmaI/netI 0.1098
_diffrn_reflns_limit_h_max 8
_diffrn_reflns_limit_h_min -13
_diffrn_reflns_limit_k_max 20
_diffrn_reflns_limit_k_min -20
_diffrn_reflns_limit_l_max 23
_diffrn_reflns_limit_l_min -22
_diffrn_reflns_number 20661
_diffrn_reflns_theta_full 25.17
_diffrn_reflns_theta_max 25.17
_diffrn_reflns_theta_min 1.48
_exptl_absorpt_coefficient_mu 1.115
_exptl_absorpt_correction_T_max 0.8966
_exptl_absorpt_correction_T_min 0.8686
_exptl_absorpt_correction_type multi-scan
_exptl_absorpt_process_details sadabs
_exptl_crystal_colour violet
_exptl_crystal_density_diffrn 1.107
_exptl_crystal_density_method 'not measured'
_exptl_crystal_description block
_exptl_crystal_F_000 1270
_exptl_crystal_size_max 0.13
_exptl_crystal_size_mid 0.12
_exptl_crystal_size_min 0.10
_platon_squeeze_details
;
;
_refine_diff_density_max 1.230
_refine_diff_density_min -0.748
_refine_diff_density_rms 0.088
_refine_ls_extinction_method none
_refine_ls_goodness_of_fit_ref 0.879
_refine_ls_hydrogen_treatment constr
_refine_ls_matrix_type full
_refine_ls_number_parameters 620
_refine_ls_number_reflns 13204
_refine_ls_number_restraints 0
_refine_ls_restrained_S_all 0.879
_refine_ls_R_factor_all 0.0856
_refine_ls_R_factor_gt 0.0491
_refine_ls_shift/su_max 0.001
_refine_ls_shift/su_mean 0.000
_refine_ls_structure_factor_coef Fsqd
_refine_ls_weighting_details 'calc w=1/[\s^2^(Fo^2^)+(0.0506P)^2^+0.0000P] where P=(Fo^2^+2Fc^2^)/3'
_refine_ls_weighting_scheme calc
_refine_ls_wR_factor_gt 0.1124
_refine_ls_wR_factor_ref 0.1224
_reflns_number_gt 7559
_reflns_number_total 13204
_reflns_threshold_expression >2sigma(I)
_cod_data_source_file c2ce25692d.txt
_cod_data_source_block CIAC-203
_cod_database_code 7214650

loop_
_symmetry_equiv_pos_as_xyz
'x, y, z'
'-x, -y, -z'

loop_
_atom_site_label
_atom_site_type_symbol
_atom_site_fract_x
_atom_site_fract_y
_atom_site_fract_z
_atom_site_U_iso_or_equiv
_atom_site_adp_type
_atom_site_occupancy
_atom_site_symmetry_multiplicity
_atom_site_calc_flag
_atom_site_refinement_flags
Co1 Co 0.88221(5) 0.93931(4) 0.38107(3) 0.01947(16) Uani 1 1 d .
Co2 Co 0.64462(5) 0.80856(4) 0.29005(3) 0.02014(16) Uani 1 1 d .
Co3 Co 0.78076(5) 0.64934(4) 0.28908(3) 0.02373(17) Uani 1 1 d .
Co4 Co 1.01829(5) 0.78197(4) 0.38111(3) 0.02172(16) Uani 1 1 d .
S1 S 0.96984(10) 1.05154(7) 0.32554(6) 0.0211(3) Uani 1 1 d .
S2 S 0.56529(10) 0.83639(7) 0.17104(6) 0.0203(3) Uani 1 1 d .
S3 S 0.79986(10) 0.58353(7) 0.17160(6) 0.0224(3) Uani 1 1 d .
S4 S 1.20020(10) 0.79863(7) 0.32936(6) 0.0237(3) Uani 1 1 d .
Cl1 Cl 0.79760(10) 0.78133(7) 0.39347(6) 0.0262(3) Uani 1 1 d .
Cl2 Cl 1.0000 1.0000 0.5000 0.0387(5) Uani 1 2 d S
Cl3 Cl 0.59321(15) 0.56293(11) 0.29213(9) 0.0690(5) Uani 1 1 d .
O1 O 0.7834(2) 0.89580(17) 0.28407(14) 0.0185(7) Uani 1 1 d .
O2 O 0.6952(2) 0.71918(17) 0.23359(14) 0.0192(7) Uani 1 1 d .
O3 O 0.9409(3) 0.71812(18) 0.28599(14) 0.0223(7) Uani 1 1 d .
O4 O 1.0177(2) 0.89305(17) 0.35942(14) 0.0202(7) Uani 1 1 d .
O5 O 0.7471(3) 0.9795(2) 0.41372(16) 0.0310(8) Uani 1 1 d .
O6 O 0.5829(2) 0.88683(19) 0.35360(15) 0.0268(8) Uani 1 1 d .
O7 O 0.8616(3) 0.58763(19) 0.35655(17) 0.0365(9) Uani 1 1 d .
O8 O 1.0261(3) 0.67934(19) 0.41868(16) 0.0324(9) Uani 1 1 d .
O9 O 0.4968(3) 0.7174(2) 0.30278(16) 0.0326(8) Uani 1 1 d .
O10 O 1.0930(3) 0.8384(2) 0.48576(16) 0.0374(9) Uani 1 1 d .
C1 C 0.7749(4) 0.9458(3) 0.2380(2) 0.0187(10) Uani 1 1 d .
C2 C 0.8572(4) 1.0201(3) 0.2474(2) 0.0217(11) Uani 1 1 d .
C3 C 0.8453(4) 1.0711(3) 0.1996(2) 0.0221(11) Uani 1 1 d .
H3A H 0.9019 1.1216 0.2076 0.027 Uiso 1 1 calc R
C4 C 0.7547(4) 1.0522(3) 0.1402(2) 0.0226(11) Uani 1 1 d .
C5 C 0.6720(4) 0.9784(3) 0.1312(2) 0.0231(11) Uani 1 1 d .
H5A H 0.6082 0.9634 0.0915 0.028 Uiso 1 1 calc R
C6 C 0.6807(4) 0.9262(3) 0.1791(2) 0.0209(11) Uani 1 1 d .
C7 C 0.6784(4) 0.7082(3) 0.1648(2) 0.0178(10) Uani 1 1 d .
C8 C 0.6179(4) 0.7563(2) 0.1264(2) 0.0179(10) Uani 1 1 d .
C9 C 0.5893(4) 0.7394(3) 0.0529(2) 0.0205(10) Uani 1 1 d .
H9A H 0.5469 0.7727 0.0284 0.025 Uiso 1 1 calc R
C10 C 0.6221(4) 0.6749(3) 0.0157(2) 0.0243(11) Uani 1 1 d .
C11 C 0.6884(4) 0.6290(3) 0.0539(2) 0.0214(11) Uani 1 1 d .
H11A H 0.7147 0.5858 0.0299 0.026 Uiso 1 1 calc R
C12 C 0.7164(4) 0.6461(3) 0.1271(2) 0.0217(11) Uani 1 1 d .
C13 C 1.0039(4) 0.6953(3) 0.2406(2) 0.0227(11) Uani 1 1 d .
C14 C 0.9536(4) 0.6357(3) 0.1810(2) 0.0209(11) Uani 1 1 d .
C15 C 1.0219(4) 0.6141(3) 0.1328(2) 0.0237(11) Uani 1 1 d .
H15A H 0.9845 0.5734 0.0930 0.028 Uiso 1 1 calc R
C16 C 1.1427(4) 0.6502(3) 0.1412(2) 0.0240(11) Uani 1 1 d .
C17 C 1.1937(4) 0.7076(3) 0.2022(2) 0.0218(11) Uani 1 1 d .
H17A H 1.2765 0.7327 0.2104 0.026 Uiso 1 1 calc R
C18 C 1.1286(4) 0.7290(3) 0.2505(2) 0.0212(11) Uani 1 1 d .
C19 C 1.0946(4) 0.9306(3) 0.3244(2) 0.0209(11) Uani 1 1 d .
C20 C 1.1880(4) 0.8942(3) 0.3064(2) 0.0199(10) Uani 1 1 d .
C21 C 1.2711(4) 0.9355(3) 0.2740(2) 0.0296(12) Uani 1 1 d .
H21A H 1.3334 0.9106 0.2628 0.036 Uiso 1 1 calc R
C22 C 1.2678(4) 1.0123(3) 0.2568(2) 0.0297(12) Uani 1 1 d .
C23 C 1.1722(4) 1.0449(3) 0.2725(2) 0.0277(12) Uani 1 1 d .
H23A H 1.1649 1.0960 0.2605 0.033 Uiso 1 1 calc R
C24 C 1.0876(4) 1.0052(3) 0.3052(2) 0.0176(10) Uani 1 1 d .
C25 C 0.7485(4) 1.1126(3) 0.0899(2) 0.0324(13) Uani 1 1 d .
C26 C 0.5839(5) 0.6504(3) -0.0642(2) 0.0317(13) Uani 1 1 d .
C27 C 1.2194(4) 0.6311(3) 0.0884(3) 0.0334(13) Uani 1 1 d .
C28 C 1.3635(5) 1.0547(4) 0.2224(3) 0.0482(16) Uani 1 1 d .
C29 C 0.8583(5) 1.1202(4) 0.0574(3) 0.0632(19) Uani 1 1 d .
H29A H 0.9308 1.1382 0.0942 0.095 Uiso 1 1 calc R
H29B H 0.8564 1.1599 0.0262 0.095 Uiso 1 1 calc R
H29C H 0.8586 1.0672 0.0309 0.095 Uiso 1 1 calc R
C30 C 0.7446(6) 1.1943(3) 0.1292(3) 0.0567(18) Uani 1 1 d .
H30A H 0.6729 1.1888 0.1495 0.085 Uiso 1 1 calc R
H30B H 0.7421 1.2332 0.0971 0.085 Uiso 1 1 calc R
H30C H 0.8163 1.2140 0.1664 0.085 Uiso 1 1 calc R
C31 C 0.6356(5) 1.0852(4) 0.0314(3) 0.061(2) Uani 1 1 d .
H31A H 0.5641 1.0808 0.0518 0.092 Uiso 1 1 calc R
H31B H 0.6356 1.0322 0.0048 0.092 Uiso 1 1 calc R
H31C H 0.6353 1.1253 0.0004 0.092 Uiso 1 1 calc R
C32 C 0.5295(6) 0.7133(4) -0.0966(3) 0.0589(19) Uani 1 1 d .
H32A H 0.5878 0.7656 -0.0850 0.088 Uiso 1 1 calc R
H32B H 0.4576 0.7191 -0.0785 0.088 Uiso 1 1 calc R
H32C H 0.5076 0.6960 -0.1473 0.088 Uiso 1 1 calc R
C33 C 0.6943(6) 0.6422(4) -0.0956(3) 0.068(2) Uani 1 1 d .
H33A H 0.7514 0.6950 -0.0855 0.102 Uiso 1 1 calc R
H33B H 0.6692 0.6242 -0.1462 0.102 Uiso 1 1 calc R
H33C H 0.7326 0.6022 -0.0751 0.102 Uiso 1 1 calc R
C34 C 0.4946(6) 0.5671(4) -0.0814(3) 0.0628(19) Uani 1 1 d .
H34A H 0.4241 0.5715 -0.0615 0.094 Uiso 1 1 calc R
H34B H 0.5331 0.5268 -0.0616 0.094 Uiso 1 1 calc R
H34C H 0.4700 0.5502 -0.1321 0.094 Uiso 1 1 calc R
C35 C 1.1550(5) 0.5622(3) 0.0286(3) 0.0472(16) Uani 1 1 d .
H35A H 1.2085 0.5537 -0.0036 0.071 Uiso 1 1 calc R
H35B H 1.0832 0.5761 0.0037 0.071 Uiso 1 1 calc R
H35C H 1.1316 0.5122 0.0469 0.071 Uiso 1 1 calc R
C36 C 1.3347(4) 0.6090(3) 0.1249(3) 0.0427(14) Uani 1 1 d .
H36A H 1.3839 0.5980 0.0907 0.064 Uiso 1 1 calc R
H36B H 1.3129 0.5605 0.1455 0.064 Uiso 1 1 calc R
H36C H 1.3803 0.6545 0.1616 0.064 Uiso 1 1 calc R
C37 C 1.2578(5) 0.7090(3) 0.0576(3) 0.0434(14) Uani 1 1 d .
H37A H 1.3077 0.6982 0.0238 0.065 Uiso 1 1 calc R
H37B H 1.3037 0.7534 0.0953 0.065 Uiso 1 1 calc R
H37C H 1.1863 0.7246 0.0344 0.065 Uiso 1 1 calc R
C38 C 1.3596(7) 1.0067(5) 0.1514(4) 0.109(3) Uani 1 1 d .
H38A H 1.2809 1.0012 0.1214 0.163 Uiso 1 1 calc R
H38B H 1.3731 0.9526 0.1564 0.163 Uiso 1 1 calc R
H38C H 1.4221 1.0353 0.1305 0.163 Uiso 1 1 calc R
C39 C 1.3578(7) 1.1385(5) 0.2185(5) 0.125(4) Uani 1 1 d .
H39A H 1.3647 1.1687 0.2654 0.187 Uiso 1 1 calc R
H39B H 1.2810 1.1395 0.1893 0.187 Uiso 1 1 calc R
H39C H 1.4237 1.1636 0.1981 0.187 Uiso 1 1 calc R
C40 C 1.4899(5) 1.0577(5) 0.2642(4) 0.088(3) Uani 1 1 d .
H40A H 1.5013 1.0901 0.3108 0.131 Uiso 1 1 calc R
H40B H 1.5504 1.0826 0.2400 0.131 Uiso 1 1 calc R
H40C H 1.4982 1.0023 0.2684 0.131 Uiso 1 1 calc R
C41 C 0.5675(4) 0.9747(3) 0.4525(2) 0.0265(12) Uani 1 1 d .
C42 C 0.4477(5) 0.9387(3) 0.4445(3) 0.0456(16) Uani 1 1 d .
H42A H 0.4106 0.8961 0.4061 0.055 Uiso 1 1 calc R
C43 C 0.6195(5) 1.0368(4) 0.5087(3) 0.0514(18) Uani 1 1 d .
H43A H 0.7018 1.0628 0.5152 0.062 Uiso 1 1 calc R
C44 C 0.6376(4) 0.9440(3) 0.4028(2) 0.0264(12) Uani 1 1 d .
C45 C 0.9763(4) 0.5523(3) 0.4545(2) 0.0290(12) Uani 1 1 d .
C46 C 0.8955(5) 0.4816(3) 0.4516(3) 0.0467(17) Uani 1 1 d .
H46A H 0.8227 0.4683 0.4178 0.056 Uiso 1 1 calc R
C47 C 0.9172(5) 0.4293(3) 0.4965(3) 0.0512(18) Uani 1 1 d .
H47A H 0.8595 0.3805 0.4939 0.061 Uiso 1 1 calc R
C48 C 0.9542(4) 0.6109(3) 0.4063(2) 0.0299(12) Uani 1 1 d .

loop_
_atom_site_aniso_label
_atom_site_aniso_U_11
_atom_site_aniso_U_22
_atom_site_aniso_U_33
_atom_site_aniso_U_23
_atom_site_aniso_U_13
_atom_site_aniso_U_12
Co1 0.0177(3) 0.0234(4) 0.0168(3) 0.0023(3) 0.0039(3) 0.0041(3)
Co2 0.0181(3) 0.0219(4) 0.0191(3) 0.0017(3) 0.0032(3) 0.0033(3)
Co3 0.0221(4) 0.0263(4) 0.0237(4) 0.0111(3) 0.0018(3) 0.0055(3)
Co4 0.0244(4) 0.0199(4) 0.0199(3) 0.0057(3) 0.0005(3) 0.0046(3)
S1 0.0208(6) 0.0175(6) 0.0230(6) 0.0023(5) 0.0011(5) 0.0035(5)
S2 0.0182(6) 0.0197(6) 0.0218(6) 0.0010(5) 0.0012(5) 0.0060(5)
S3 0.0194(6) 0.0180(6) 0.0283(7) 0.0054(5) -0.0013(5) 0.0057(5)
S4 0.0196(6) 0.0240(7) 0.0249(6) 0.0018(5) -0.0014(5) 0.0058(5)
Cl1 0.0246(6) 0.0334(7) 0.0205(6) 0.0093(5) 0.0038(5) 0.0040(5)
Cl2 0.0424(11) 0.0447(12) 0.0227(9) -0.0100(8) -0.0082(8) 0.0196(9)
Cl3 0.0607(11) 0.0662(12) 0.0887(13) 0.0358(10) 0.0202(10) 0.0145(9)
O1 0.0199(17) 0.0201(17) 0.0171(16) 0.0080(13) 0.0031(13) 0.0055(13)
O2 0.0183(17) 0.0249(18) 0.0145(16) 0.0035(13) 0.0003(13) 0.0074(13)
O3 0.0199(17) 0.0250(19) 0.0204(17) -0.0016(14) 0.0038(14) 0.0054(14)
O4 0.0180(17) 0.0232(18) 0.0210(16) 0.0080(14) 0.0064(13) 0.0036(13)
O5 0.0174(18) 0.040(2) 0.0322(19) -0.0045(16) 0.0069(15) 0.0033(15)
O6 0.0176(17) 0.035(2) 0.0224(17) -0.0078(15) 0.0032(14) 0.0029(14)
O7 0.035(2) 0.029(2) 0.037(2) 0.0184(17) -0.0121(17) -0.0033(16)
O8 0.036(2) 0.023(2) 0.035(2) 0.0110(16) -0.0055(16) 0.0049(15)
O9 0.0236(19) 0.035(2) 0.036(2) 0.0042(16) 0.0064(15) 0.0024(15)
O10 0.043(2) 0.037(2) 0.0279(19) 0.0009(16) -0.0039(16) 0.0125(17)
C1 0.021(3) 0.019(3) 0.021(2) 0.005(2) 0.007(2) 0.013(2)
C2 0.019(3) 0.023(3) 0.022(2) 0.003(2) 0.002(2) 0.007(2)
C3 0.020(3) 0.016(3) 0.031(3) 0.005(2) 0.004(2) 0.0045(19)
C4 0.027(3) 0.021(3) 0.025(3) 0.009(2) 0.007(2) 0.013(2)
C5 0.027(3) 0.022(3) 0.023(3) 0.008(2) 0.003(2) 0.011(2)
C6 0.018(2) 0.021(3) 0.017(2) -0.004(2) -0.0026(19) -0.0002(19)
C7 0.012(2) 0.024(3) 0.016(2) 0.0055(19) 0.0027(18) -0.0028(18)
C8 0.021(2) 0.012(2) 0.020(2) 0.0044(19) 0.0027(19) 0.0028(18)
C9 0.027(3) 0.017(3) 0.019(2) 0.007(2) 0.003(2) 0.007(2)
C10 0.025(3) 0.026(3) 0.018(2) 0.004(2) 0.000(2) 0.002(2)
C11 0.023(3) 0.017(3) 0.024(3) 0.003(2) 0.003(2) 0.005(2)
C12 0.019(3) 0.017(3) 0.027(3) 0.006(2) 0.000(2) 0.0048(19)
C13 0.028(3) 0.021(3) 0.023(3) 0.007(2) 0.007(2) 0.013(2)
C14 0.017(2) 0.021(3) 0.025(3) 0.006(2) 0.002(2) 0.006(2)
C15 0.023(3) 0.020(3) 0.024(3) -0.002(2) -0.004(2) 0.007(2)
C16 0.025(3) 0.018(3) 0.030(3) 0.004(2) 0.006(2) 0.004(2)
C17 0.014(2) 0.023(3) 0.031(3) 0.005(2) 0.008(2) 0.0059(19)
C18 0.018(2) 0.015(2) 0.027(3) -0.001(2) -0.003(2) 0.0042(19)
C19 0.025(3) 0.016(3) 0.016(2) 0.0022(19) -0.005(2) -0.001(2)
C20 0.020(3) 0.018(3) 0.021(2) 0.002(2) 0.005(2) 0.003(2)
C21 0.020(3) 0.038(3) 0.031(3) -0.002(2) 0.010(2) 0.006(2)
C22 0.027(3) 0.034(3) 0.030(3) 0.009(2) 0.014(2) 0.001(2)
C23 0.031(3) 0.023(3) 0.026(3) 0.003(2) 0.003(2) 0.002(2)
C24 0.013(2) 0.020(3) 0.019(2) 0.0020(19) 0.0052(19) 0.0024(19)
C25 0.035(3) 0.032(3) 0.031(3) 0.015(2) 0.005(2) 0.005(2)
C26 0.046(3) 0.036(3) 0.015(2) 0.002(2) 0.004(2) 0.016(3)
C27 0.032(3) 0.036(3) 0.034(3) 0.001(2) 0.013(2) 0.011(2)
C28 0.048(4) 0.051(4) 0.053(4) 0.022(3) 0.027(3) 0.005(3)
C29 0.069(5) 0.072(5) 0.072(5) 0.049(4) 0.032(4) 0.030(4)
C30 0.079(5) 0.038(4) 0.058(4) 0.023(3) 0.005(3) 0.023(3)
C31 0.069(5) 0.062(5) 0.051(4) 0.037(3) -0.009(3) 0.008(3)
C32 0.105(5) 0.053(4) 0.021(3) 0.007(3) -0.004(3) 0.039(4)
C33 0.092(5) 0.091(6) 0.026(3) 0.002(3) 0.018(3) 0.032(4)
C34 0.083(5) 0.058(5) 0.033(3) -0.007(3) -0.011(3) 0.014(4)
C35 0.041(3) 0.051(4) 0.041(3) -0.013(3) 0.019(3) -0.004(3)
C36 0.035(3) 0.042(4) 0.054(4) -0.001(3) 0.015(3) 0.017(3)
C37 0.041(3) 0.045(4) 0.049(4) 0.015(3) 0.014(3) 0.012(3)
C38 0.099(7) 0.155(9) 0.078(6) 0.021(6) 0.064(5) 0.003(6)
C39 0.114(7) 0.099(7) 0.237(11) 0.113(8) 0.137(7) 0.059(6)
C40 0.042(4) 0.112(7) 0.114(6) 0.043(5) 0.038(4) -0.005(4)
C41 0.015(3) 0.037(3) 0.025(3) -0.003(2) 0.007(2) 0.006(2)
C42 0.036(3) 0.049(4) 0.038(3) -0.027(3) 0.006(3) 0.002(3)
C43 0.019(3) 0.069(4) 0.049(4) -0.028(3) 0.011(3) -0.007(3)
C44 0.024(3) 0.026(3) 0.028(3) -0.001(2) 0.003(2) 0.009(2)
C45 0.032(3) 0.021(3) 0.030(3) 0.004(2) -0.005(2) 0.006(2)
C46 0.045(4) 0.032(3) 0.050(4) 0.019(3) -0.018(3) -0.007(3)
C47 0.041(3) 0.045(4) 0.059(4) 0.035(3) -0.017(3) -0.003(3)
C48 0.031(3) 0.027(3) 0.031(3) 0.010(2) 0.002(2) 0.007(2)

loop_
_atom_type_symbol
_atom_type_description
_atom_type_scat_dispersion_real
_atom_type_scat_dispersion_imag
_atom_type_scat_source
C C 0.0033 0.0016 'International Tables Vol C Tables 4.2.6.8 and 6.1.1.4'
H H 0.0000 0.0000 'International Tables Vol C Tables 4.2.6.8 and 6.1.1.4'
O O 0.0106 0.0060 'International Tables Vol C Tables 4.2.6.8 and 6.1.1.4'
S S 0.1246 0.1234 'International Tables Vol C Tables 4.2.6.8 and 6.1.1.4'
Cl Cl 0.1484 0.1585 'International Tables Vol C Tables 4.2.6.8 and 6.1.1.4'
Co Co 0.3494 0.9721 'International Tables Vol C Tables 4.2.6.8 and 6.1.1.4'

loop_
_geom_angle_atom_site_label_1
_geom_angle_atom_site_label_2
_geom_angle_atom_site_label_3
_geom_angle
_geom_angle_site_symmetry_1
_geom_angle_site_symmetry_3
O4 Co1 O5 172.71(13) . .
O4 Co1 O1 92.38(12) . .
O5 Co1 O1 92.35(12) . .
O4 Co1 S1 84.04(9) . .
O5 Co1 S1 102.06(10) . .
O1 Co1 S1 82.88(8) . .
O4 Co1 Cl2 89.95(8) . .
O5 Co1 Cl2 85.55(9) . .
O1 Co1 Cl2 176.82(9) . .
S1 Co1 Cl2 95.21(3) . .
O4 Co1 Cl1 80.78(9) . .
O5 Co1 Cl1 94.56(10) . .
O1 Co1 Cl1 80.24(8) . .
S1 Co1 Cl1 156.72(4) . .
Cl2 Co1 Cl1 102.29(3) . .
O1 Co2 O2 94.90(12) . .
O1 Co2 O6 91.99(12) . .
O2 Co2 O6 172.15(12) . .
O1 Co2 O9 176.71(12) . .
O2 Co2 O9 87.41(12) . .
O6 Co2 O9 85.55(13) . .
O1 Co2 S2 81.49(8) . .
O2 Co2 S2 82.26(8) . .
O6 Co2 S2 102.52(9) . .
O9 Co2 S2 101.15(9) . .
O1 Co2 Cl1 83.42(8) . .
O2 Co2 Cl1 84.13(8) . .
O6 Co2 Cl1 92.95(9) . .
O9 Co2 Cl1 94.52(9) . .
S2 Co2 Cl1 158.68(5) . .
O3 Co3 O2 90.88(12) . .
O3 Co3 O7 90.61(12) . .
O2 Co3 O7 172.15(14) . .
O3 Co3 Cl3 177.81(10) . .
O2 Co3 Cl3 90.81(9) . .
O7 Co3 Cl3 87.90(10) . .
O3 Co3 S3 81.81(9) . .
O2 Co3 S3 83.29(9) . .
O7 Co3 S3 104.55(11) . .
Cl3 Co3 S3 97.01(6) . .
O4 Co4 O3 97.92(12) . .
O4 Co4 O8 170.92(13) . .
O3 Co4 O8 90.99(12) . .
O4 Co4 O10 87.50(12) . .
O3 Co4 O10 173.99(13) . .
O8 Co4 O10 83.52(13) . .
O4 Co4 S4 82.77(9) . .
O3 Co4 S4 82.30(9) . .
O8 Co4 S4 100.23(11) . .
O10 Co4 S4 101.03(10) . .
O4 Co4 Cl1 83.61(9) . .
O3 Co4 Cl1 83.99(9) . .
O8 Co4 Cl1 95.67(10) . .
O10 Co4 Cl1 94.10(10) . .
S4 Co4 Cl1 159.12(4) . .
C24 S1 C2 103.2(2) . .
C24 S1 Co1 93.83(15) . .
C2 S1 Co1 93.81(15) . .
C8 S2 C6 105.0(2) . .
C8 S2 Co2 93.69(14) . .
C6 S2 Co2 94.12(14) . .
C12 S3 C14 103.8(2) . .
C12 S3 Co3 92.96(16) . .
C14 S3 Co3 94.41(15) . .
C20 S4 C18 102.7(2) . .
C20 S4 Co4 94.64(16) . .
C18 S4 Co4 94.60(16) . .
Co4 Cl1 Co2 119.94(5) . .
Co4 Cl1 Co1 77.86(4) . .
Co2 Cl1 Co1 74.68(3) . .
Co1 Cl2 Co1 179.998(16) . 2_776
C1 O1 Co2 122.3(3) . .
C1 O1 Co1 119.6(3) . .
Co2 O1 Co1 108.25(13) . .
C7 O2 Co2 122.9(3) . .
C7 O2 Co3 121.8(3) . .
Co2 O2 Co3 115.31(13) . .
C13 O3 Co4 122.2(3) . .
C13 O3 Co3 121.3(3) . .
Co4 O3 Co3 109.42(14) . .
C19 O4 Co1 120.8(3) . .
C19 O4 Co4 122.9(3) . .
Co1 O4 Co4 115.76(14) . .
C44 O5 Co1 128.9(3) . .
C44 O6 Co2 131.1(3) . .
C48 O7 Co3 131.4(3) . .
C48 O8 Co4 131.9(3) . .
O1 C1 C2 121.4(4) . .
O1 C1 C6 120.9(4) . .
C2 C1 C6 117.6(4) . .
C3 C2 C1 120.2(4) . .
C3 C2 S1 120.6(3) . .
C1 C2 S1 118.9(3) . .
C2 C3 C4 123.2(4) . .
C2 C3 H3A 118.4 . .
C4 C3 H3A 118.4 . .
C3 C4 C5 116.5(4) . .
C3 C4 C25 119.6(4) . .
C5 C4 C25 123.9(4) . .
C6 C5 C4 121.6(4) . .
C6 C5 H5A 119.2 . .
C4 C5 H5A 119.2 . .
C5 C6 C1 120.8(4) . .
C5 C6 S2 120.7(3) . .
C1 C6 S2 118.3(3) . .
O2 C7 C12 121.4(4) . .
O2 C7 C8 121.6(4) . .
C12 C7 C8 117.0(4) . .
C7 C8 C9 121.5(4) . .
C7 C8 S2 119.5(3) . .
C9 C8 S2 118.8(3) . .
C10 C9 C8 121.2(4) . .
C10 C9 H9A 119.4 . .
C8 C9 H9A 119.4 . .
C9 C10 C11 117.5(4) . .
C9 C10 C26 122.6(4) . .
C11 C10 C26 119.8(4) . .
C10 C11 C12 121.0(4) . .
C10 C11 H11A 119.5 . .
C12 C11 H11A 119.5 . .
C7 C12 C11 121.6(4) . .
C7 C12 S3 120.4(3) . .
C11 C12 S3 118.0(3) . .
O3 C13 C14 122.7(4) . .
O3 C13 C18 121.3(4) . .
C14 C13 C18 116.0(4) . .
C15 C14 C13 121.4(4) . .
C15 C14 S3 121.1(3) . .
C13 C14 S3 117.3(3) . .
C16 C15 C14 122.1(4) . .
C16 C15 H15A 118.9 . .
C14 C15 H15A 118.9 . .
C15 C16 C17 116.2(4) . .
C15 C16 C27 123.9(4) . .
C17 C16 C27 119.9(4) . .
C18 C17 C16 122.5(4) . .
C18 C17 H17A 118.7 . .
C16 C17 H17A 118.7 . .
C17 C18 C13 121.5(4) . .
C17 C18 S4 120.5(3) . .
C13 C18 S4 117.9(4) . .
O4 C19 C24 122.4(4) . .
O4 C19 C20 119.9(4) . .
C24 C19 C20 117.8(4) . .
C21 C20 C19 119.5(4) . .
C21 C20 S4 121.0(4) . .
C19 C20 S4 119.5(3) . .
C20 C21 C22 123.2(5) . .
C20 C21 H21A 118.4 . .
C22 C21 H21A 118.4 . .
C23 C22 C21 115.9(4) . .
C23 C22 C28 123.8(5) . .
C21 C22 C28 120.3(5) . .
C24 C23 C22 122.3(5) . .
C24 C23 H23A 118.8 . .
C22 C23 H23A 118.8 . .
C23 C24 C19 121.2(4) . .
C23 C24 S1 119.9(4) . .
C19 C24 S1 118.9(3) . .
C30 C25 C29 110.2(5) . .
C30 C25 C4 109.5(4) . .
C29 C25 C4 108.8(4) . .
C30 C25 C31 107.5(5) . .
C29 C25 C31 108.8(5) . .
C4 C25 C31 112.1(4) . .
C32 C26 C34 111.0(5) . .
C32 C26 C33 107.4(5) . .
C34 C26 C33 108.7(5) . .
C32 C26 C10 111.9(4) . .
C34 C26 C10 108.2(4) . .
C33 C26 C10 109.7(4) . .
C35 C27 C16 113.7(4) . .
C35 C27 C36 108.4(4) . .
C16 C27 C36 110.2(4) . .
C35 C27 C37 108.4(4) . .
C16 C27 C37 108.2(4) . .
C36 C27 C37 107.8(4) . .
C39 C28 C38 111.3(6) . .
C39 C28 C22 112.9(5) . .
C38 C28 C22 111.2(5) . .
C39 C28 C40 106.3(6) . .
C38 C28 C40 104.2(6) . .
C22 C28 C40 110.5(5) . .
C25 C29 H29A 109.5 . .
C25 C29 H29B 109.5 . .
H29A C29 H29B 109.5 . .
C25 C29 H29C 109.5 . .
H29A C29 H29C 109.5 . .
H29B C29 H29C 109.5 . .
C25 C30 H30A 109.5 . .
C25 C30 H30B 109.5 . .
H30A C30 H30B 109.5 . .
C25 C30 H30C 109.5 . .
H30A C30 H30C 109.5 . .
H30B C30 H30C 109.5 . .
C25 C31 H31A 109.5 . .
C25 C31 H31B 109.5 . .
H31A C31 H31B 109.5 . .
C25 C31 H31C 109.5 . .
H31A C31 H31C 109.5 . .
H31B C31 H31C 109.5 . .
C26 C32 H32A 109.5 . .
C26 C32 H32B 109.5 . .
H32A C32 H32B 109.5 . .
C26 C32 H32C 109.5 . .
H32A C32 H32C 109.5 . .
H32B C32 H32C 109.5 . .
C26 C33 H33A 109.5 . .
C26 C33 H33B 109.5 . .
H33A C33 H33B 109.5 . .
C26 C33 H33C 109.5 . .
H33A C33 H33C 109.5 . .
H33B C33 H33C 109.5 . .
C26 C34 H34A 109.5 . .
C26 C34 H34B 109.5 . .
H34A C34 H34B 109.5 . .
C26 C34 H34C 109.5 . .
H34A C34 H34C 109.5 . .
H34B C34 H34C 109.5 . .
C27 C35 H35A 109.5 . .
C27 C35 H35B 109.5 . .
H35A C35 H35B 109.5 . .
C27 C35 H35C 109.5 . .
H35A C35 H35C 109.5 . .
H35B C35 H35C 109.5 . .
C27 C36 H36A 109.5 . .
C27 C36 H36B 109.5 . .
H36A C36 H36B 109.5 . .
C27 C36 H36C 109.5 . .
H36A C36 H36C 109.5 . .
H36B C36 H36C 109.5 . .
C27 C37 H37A 109.5 . .
C27 C37 H37B 109.5 . .
H37A C37 H37B 109.5 . .
C27 C37 H37C 109.5 . .
H37A C37 H37C 109.5 . .
H37B C37 H37C 109.5 . .
C28 C38 H38A 109.5 . .
C28 C38 H38B 109.5 . .
H38A C38 H38B 109.5 . .
C28 C38 H38C 109.5 . .
H38A C38 H38C 109.5 . .
H38B C38 H38C 109.5 . .
C28 C39 H39A 109.5 . .
C28 C39 H39B 109.5 . .
H39A C39 H39B 109.5 . .
C28 C39 H39C 109.5 . .
H39A C39 H39C 109.5 . .
H39B C39 H39C 109.5 . .
C28 C40 H40A 109.5 . .
C28 C40 H40B 109.5 . .
H40A C40 H40B 109.5 . .
C28 C40 H40C 109.5 . .
H40A C40 H40C 109.5 . .
H40B C40 H40C 109.5 . .
C42 C41 C43 118.3(4) . .
C42 C41 C44 119.6(4) . .
C43 C41 C44 122.1(4) . .
C41 C42 C43 121.4(5) . 2_676
C41 C42 H42A 119.3 . .
C43 C42 H42A 119.3 2_676 .
C42 C43 C41 120.3(5) 2_676 .
C42 C43 H43A 119.9 2_676 .
C41 C43 H43A 119.9 . .
O6 C44 O5 126.3(4) . .
O6 C44 C41 117.6(4) . .
O5 C44 C41 116.1(4) . .
C46 C45 C47 118.9(5) . 2_766
C46 C45 C48 122.3(4) . .
C47 C45 C48 118.8(4) 2_766 .
C45 C46 C47 121.3(5) . .
C45 C46 H46A 119.4 . .
C47 C46 H46A 119.4 . .
C46 C47 C45 119.8(5) . 2_766
C46 C47 H47A 120.1 . .
C45 C47 H47A 120.1 2_766 .
O8 C48 O7 125.3(4) . .
O8 C48 C45 117.7(4) . .
O7 C48 C45 116.9(4) . .

loop_
_geom_bond_atom_site_label_1
_geom_bond_atom_site_label_2
_geom_bond_distance
_geom_bond_site_symmetry_2
Co1 O4 1.977(3) .
Co1 O5 1.999(3) .
Co1 O1 2.016(3) .
Co1 S1 2.4722(13) .
Co1 Cl2 2.4791(6) .
Co1 Cl1 2.7391(13) .
Co2 O1 2.001(3) .
Co2 O2 2.004(3) .
Co2 O6 2.023(3) .
Co2 O9 2.156(3) .
Co2 S2 2.5214(12) .
Co2 Cl1 2.6259(12) .
Co3 O3 2.012(3) .
Co3 O2 2.014(3) .
Co3 O7 2.028(3) .
Co3 Cl3 2.3959(18) .
Co3 S3 2.5035(14) .
Co4 O4 1.998(3) .
Co4 O3 2.001(3) .
Co4 O8 2.004(3) .
Co4 O10 2.115(3) .
Co4 S4 2.4891(14) .
Co4 Cl1 2.6161(13) .
S1 C24 1.784(4) .
S1 C2 1.787(4) .
S2 C8 1.786(4) .
S2 C6 1.795(4) .
S3 C12 1.794(4) .
S3 C14 1.799(4) .
S4 C20 1.775(5) .
S4 C18 1.786(4) .
Cl2 Co1 2.4792(6) 2_776
O1 C1 1.336(5) .
O2 C7 1.323(5) .
O3 C13 1.318(5) .
O4 C19 1.343(5) .
O5 C44 1.265(5) .
O6 C44 1.258(5) .
O7 C48 1.282(5) .
O8 C48 1.260(5) .
C1 C2 1.397(6) .
C1 C6 1.407(5) .
C2 C3 1.377(6) .
C3 C4 1.389(6) .
C3 H3A 0.9500 .
C4 C5 1.395(6) .
C4 C25 1.530(6) .
C5 C6 1.391(6) .
C5 H5A 0.9500 .
C7 C12 1.396(6) .
C7 C8 1.398(6) .
C8 C9 1.412(5) .
C9 C10 1.389(6) .
C9 H9A 0.9500 .
C10 C11 1.403(6) .
C10 C26 1.543(6) .
C11 C12 1.406(6) .
C11 H11A 0.9500 .
C13 C14 1.401(6) .
C13 C18 1.419(6) .
C14 C15 1.398(6) .
C15 C16 1.389(6) .
C15 H15A 0.9500 .
C16 C17 1.401(6) .
C16 C27 1.529(6) .
C17 C18 1.371(6) .
C17 H17A 0.9500 .
C19 C24 1.390(6) .
C19 C20 1.423(6) .
C20 C21 1.384(6) .
C21 C22 1.402(7) .
C21 H21A 0.9500 .
C22 C23 1.397(7) .
C22 C28 1.519(7) .
C23 C24 1.386(6) .
C23 H23A 0.9500 .
C25 C30 1.510(7) .
C25 C29 1.516(7) .
C25 C31 1.538(6) .
C26 C32 1.507(7) .
C26 C34 1.540(7) .
C26 C33 1.540(7) .
C27 C35 1.519(6) .
C27 C36 1.548(6) .
C27 C37 1.554(7) .
C28 C39 1.453(9) .
C28 C38 1.512(9) .
C28 C40 1.544(8) .
C29 H29A 0.9800 .
C29 H29B 0.9800 .
C29 H29C 0.9800 .
C30 H30A 0.9800 .
C30 H30B 0.9800 .
C30 H30C 0.9800 .
C31 H31A 0.9800 .
C31 H31B 0.9800 .
C31 H31C 0.9800 .
C32 H32A 0.9800 .
C32 H32B 0.9800 .
C32 H32C 0.9800 .
C33 H33A 0.9800 .
C33 H33B 0.9800 .
C33 H33C 0.9800 .
C34 H34A 0.9800 .
C34 H34B 0.9800 .
C34 H34C 0.9800 .
C35 H35A 0.9800 .
C35 H35B 0.9800 .
C35 H35C 0.9800 .
C36 H36A 0.9800 .
C36 H36B 0.9800 .
C36 H36C 0.9800 .
C37 H37A 0.9800 .
C37 H37B 0.9800 .
C37 H37C 0.9800 .
C38 H38A 0.9800 .
C38 H38B 0.9800 .
C38 H38C 0.9800 .
C39 H39A 0.9800 .
C39 H39B 0.9800 .
C39 H39C 0.9800 .
C40 H40A 0.9800 .
C40 H40B 0.9800 .
C40 H40C 0.9800 .
C41 C42 1.380(6) .
C41 C43 1.383(6) .
C41 C44 1.486(6) .
C42 C43 1.382(7) 2_676
C42 H42A 0.9500 .
C43 C42 1.382(7) 2_676
C43 H43A 0.9500 .
C45 C46 1.362(6) .
C45 C47 1.386(6) 2_766
C45 C48 1.502(6) .
C46 C47 1.370(7) .
C46 H46A 0.9500 .
C47 C45 1.386(6) 2_766
C47 H47A 0.9500 .

loop_
_platon_squeeze_void_nr
_platon_squeeze_void_average_x
_platon_squeeze_void_average_y
_platon_squeeze_void_average_z
_platon_squeeze_void_volume
_platon_squeeze_void_count_electrons
_platon_squeeze_void_content
1 -0.031 -0.034 -0.034 1513 480 ' '
